data_9011894
loop_
_publ_author_name
'Yakubovich, O. V.'
'Yamnova, N. A.'
'Shchedrin, B. M.'
'Simonov, M. A.'
'Belov, N. V.'

_publ_section_title
;
 Crystal structure of magnesium kurchatovite CaMg[B2O5]
;
_journal_name_full 'Soviet Physics Doklady'
_journal_page_first 294
_journal_page_last 295
_journal_volume 21
_journal_year 1976
_chemical_compound_source 'Siberia, Russia'
_chemical_formula_sum 'B2 Ca Mg O5'
_chemical_name_mineral Clinokurchatovite
_space_group_IT_number 14
_symmetry_space_group_name_Hall '-P 2bc'
_symmetry_space_group_name_H-M 'P 1 1 21/b'
_cell_angle_alpha 90
_cell_angle_beta 90
_cell_angle_gamma 78.42
_cell_length_a 12.331
_cell_length_b 5.489
_cell_length_c 11.092
_cell_formula_units_Z 8
_cell_volume 735.479
_database_code_amcsd 0015602
_exptl_crystal_density_diffrn 2.998
_cod_original_formula_sum 'Ca Mg B2 O5'
_cod_database_code 9011894

loop_
_space_group_symop_operation_xyz
x,y,z
x,1/2+y,1/2-z
-x,1/2-y,1/2+z
-x,-y,-z

loop_
_atom_site_aniso_label
_atom_site_aniso_U_11
_atom_site_aniso_U_22
_atom_site_aniso_U_33
_atom_site_aniso_U_12
_atom_site_aniso_U_13
_atom_site_aniso_U_23
Ca1 0.00843 0.00790 0.00605 -0.00138 0.00048 -0.00063
Ca2 0.00769 0.00813 0.00642 -0.00007 0.00054 0.00085
Mg1 0.00347 0.00243 0.00256 -0.00010 -0.00014 0.00018
Mg2 0.00473 0.00299 0.00362 -0.00043 0.00014 -0.00051
B1 0.01175 0.00530 0.00735 -0.00115 0.00156 0.00190
B2 0.01028 0.00596 0.00804 -0.00168 -0.00041 -0.00142
B3 0.00976 0.00746 0.00679 -0.00059 0.00054 0.00115
B4 0.00784 0.00943 0.00686 -0.00168 0.00054 0.00030
O1 0.00643 0.00625 0.01215 -0.00079 0.00061 0.00169
O2 0.00724 0.00637 0.01247 -0.00049 -0.00027 -0.00163
O3 0.00732 0.00669 0.00792 -0.00066 -0.00034 -0.00154
O4 0.00717 0.01195 0.00785 0.00010 -0.00109 -0.00109
O5 0.00961 0.00693 0.00723 -0.00145 0.00034 -0.00163
O6 0.00835 0.00604 0.00723 0.00043 -0.00048 0.00076
O7 0.00806 0.00688 0.00729 -0.00158 -0.00088 0.00057
O8 0.00946 0.00507 0.00729 -0.00033 -0.00129 0.00048
O9 0.00776 0.00620 0.00754 -0.00125 0.00156 -0.00027
O10 0.00724 0.01153 0.00773 -0.00013 -0.00068 -0.00073

loop_
_atom_site_label
_atom_site_fract_x
_atom_site_fract_y
_atom_site_fract_z
_atom_site_U_iso_or_equiv
Ca1 0.58990 0.34310 0.37290 0.00735
Ca2 0.09290 0.36790 0.38160 0.00773
Mg1 0.26290 0.24750 0.12780 0.00291
Mg2 0.76430 0.24590 0.12780 0.00380
B1 0.82710 0.21010 0.38330 0.00798
B2 0.32560 0.20130 0.37520 0.00798
B3 -0.00920 0.37290 0.12370 0.00798
B4 0.48940 0.35210 0.11980 0.00823
O1 0.44240 0.10990 0.37160 0.00861
O2 0.94320 0.13080 0.39060 0.00823
O3 0.43050 0.18330 0.08240 0.00747
O4 0.09490 0.31870 0.16920 0.00963
O5 0.93320 0.19710 0.09410 0.00785
O6 0.77390 0.39920 0.45570 0.00735
O7 0.76860 0.09610 0.30030 0.00747
O8 0.28130 0.39360 0.30160 0.00735
O9 0.26020 0.09610 0.45030 0.00697
O10 0.59540 0.28730 0.15850 0.00925

loop_
_cod_related_entry_id
_cod_related_entry_database
_cod_related_entry_code
1 AMCSD 0015602
